data_4308228
loop_
_publ_author_name
'Zentaro Matsumoto'
'Takashi Aridomi'
'Asako Igashira-Kamiyama'
'Tatsuya Kawamoto'
'Takumi Konno'

_publ_section_title
;
Proton-Induced Cis-Trans Conversion of a Platinum(II) Center Coordinated
by l-Cysteinatocobalt(III) Metalloligands
;
_journal_name_full 'Inorganic Chemistry'
_journal_page_first 2968
_journal_page_last 2970
_journal_paper_doi 10.1021/ic070265f
_journal_volume 46
_journal_year 2007
_chemical_absolute_configuration rm
_chemical_formula_sum 'C28 H110 Cl8 Co4 N20 O33 Pt2 S4'
_chemical_formula_weight 2293.10
_chemical_name_systematic
; 
 ? 
;
_space_group_IT_number 1
_symmetry_cell_setting triclinic
_symmetry_space_group_name_Hall 'P 1'
_symmetry_space_group_name_H-M 'P 1'
_atom_sites_solution_hydrogens geom
_atom_sites_solution_primary direct
_atom_sites_solution_secondary difmap
_audit_creation_method SHELXL-97
_cell_angle_alpha 95.28(11)
_cell_angle_beta 108.02(10)
_cell_angle_gamma 115.35(9)
_cell_formula_units_Z 1
_cell_length_a 12.550(16)
_cell_length_b 12.544(15)
_cell_length_c 14.634(17)
_cell_measurement_reflns_used 17344
_cell_measurement_temperature 200(1)
_cell_measurement_theta_max 27.6
_cell_measurement_theta_min 3.0
_cell_volume 1911(5)
_computing_cell_refinement PROCESS-AUTO
_computing_data_collection PROCESS-AUTO
_computing_data_reduction CrystalStructure
_computing_structure_refinement 'SHELXL-97 (Sheldrick, 1997)'
_computing_structure_solution 'SHELXS-97 (Sheldrick, 1990)'
_diffrn_ambient_temperature 200(1)
_diffrn_detector_area_resol_mean 10.00
_diffrn_measured_fraction_theta_full 0.968
_diffrn_measured_fraction_theta_max 0.968
_diffrn_measurement_device_type 'Rigaku RAXIS-RAPID'
_diffrn_measurement_method \w
_diffrn_radiation_monochromator graphite
_diffrn_radiation_source 'fine-focus sealed tube'
_diffrn_radiation_type MoK\a
_diffrn_radiation_wavelength 0.71075
_diffrn_reflns_av_R_equivalents 0.0671
_diffrn_reflns_av_sigmaI/netI 0.0872
_diffrn_reflns_limit_h_max 16
_diffrn_reflns_limit_h_min -16
_diffrn_reflns_limit_k_max 16
_diffrn_reflns_limit_k_min -16
_diffrn_reflns_limit_l_max 18
_diffrn_reflns_limit_l_min -18
_diffrn_reflns_number 18035
_diffrn_reflns_theta_full 27.48
_diffrn_reflns_theta_max 27.48
_diffrn_reflns_theta_min 3.05
_exptl_absorpt_coefficient_mu 4.974
_exptl_absorpt_correction_T_max 0.6361
_exptl_absorpt_correction_T_min 0.5225
_exptl_absorpt_correction_type empirical
_exptl_crystal_colour red
_exptl_crystal_density_diffrn 1.993
_exptl_crystal_density_method 'not measured'
_exptl_crystal_description block
_exptl_crystal_F_000 1146
_exptl_crystal_size_max 0.15
_exptl_crystal_size_mid 0.15
_exptl_crystal_size_min 0.10
_refine_diff_density_max 1.103
_refine_diff_density_min -1.621
_refine_diff_density_rms 0.167
_refine_ls_abs_structure_details 'Flack H D (1983), Acta Cryst. A39, 876-881'
_refine_ls_abs_structure_Flack -0.013(6)
_refine_ls_extinction_method none
_refine_ls_goodness_of_fit_ref 0.998
_refine_ls_hydrogen_treatment 'riding model'
_refine_ls_matrix_type full
_refine_ls_number_parameters 881
_refine_ls_number_reflns 13688
_refine_ls_number_restraints 22
_refine_ls_restrained_S_all 1.000
_refine_ls_R_factor_all 0.0419
_refine_ls_R_factor_gt 0.0348
_refine_ls_shift/su_max 0.000
_refine_ls_shift/su_mean 0.000
_refine_ls_structure_factor_coef Fsqd
_refine_ls_weighting_details 'calc w=1/[\s^2^(Fo^2^)+(0.0591P)^2^+0.0000P] where P=(Fo^2^+2Fc^2^)/3'
_refine_ls_weighting_scheme calc
_refine_ls_wR_factor_gt 0.0943
_refine_ls_wR_factor_ref 0.1164
_reflns_number_gt 12012
_reflns_number_total 13688
_reflns_threshold_expression >2sigma(I)
_cod_data_source_file ic070265f-file001_2.cif
_cod_data_source_block '[2]'
_cod_depositor_comments
;
The following automatic conversions were performed:
'_symmetry_cell_setting' value 'Triclinic' changed to 'triclinic'
according to '/home/saulius/struct/CIF-dictionaries/cif_core.dic'
dictionary named 'cif_core.dic' version 2.4.1 from 2010-06-29.

Automatic conversion script
Id: cif_fix_enum 1527 2010-12-29 10:47:43Z saulius 
;
_cod_original_cell_volume 1911(4)
_cod_database_code 4308228

loop_
_symmetry_equiv_pos_as_xyz
'x, y, z'

loop_
_atom_site_label
_atom_site_type_symbol
_atom_site_fract_x
_atom_site_fract_y
_atom_site_fract_z
_atom_site_U_iso_or_equiv
_atom_site_adp_type
_atom_site_occupancy
_atom_site_symmetry_multiplicity
_atom_site_calc_flag
_atom_site_refinement_flags
_atom_site_disorder_assembly
_atom_site_disorder_group
Pt1 Pt 0.50120(3) 0.56327(3) -0.05360(2) 0.01463(9) Uani 1 1 d . . .
Pt2 Pt 0.04645(3) 0.37283(3) 0.28553(2) 0.01645(10) Uani 1 1 d . . .
Co1 Co 0.31085(12) 0.24540(12) -0.00361(10) 0.0139(3) Uani 1 1 d . G .
Co2 Co 0.68952(13) 0.82141(12) -0.15124(10) 0.0159(3) Uani 1 1 d . . .
Co3 Co 0.10092(14) 0.68750(14) 0.25424(12) 0.0151(3) Uani 1 1 d . . .
Co4 Co -0.06162(13) 0.28261(13) 0.49859(11) 0.0164(3) Uani 1 1 d . . .
Cl1 Cl 0.5673(2) 0.4494(2) -0.1310(2) 0.0221(5) Uani 1 1 d . . .
Cl2 Cl 0.4358(3) 0.6823(3) 0.0167(2) 0.0305(6) Uani 1 1 d . . .
Cl3 Cl 0.1384(3) 0.2462(3) 0.3097(2) 0.0301(6) Uani 1 1 d . . .
Cl4 Cl 0.0063(3) 0.3139(3) 0.1177(2) 0.0314(6) Uani 1 1 d . . .
Cl5 Cl -0.0457(3) 0.8183(3) 0.6011(3) 0.0390(7) Uani 1 1 d . . .
Cl6 Cl 0.7159(4) 0.2672(4) -0.2356(3) 0.0519(9) Uani 1 1 d D . .
Cl7 Cl -0.3765(3) 0.0738(3) 0.1272(2) 0.0305(6) Uani 1 1 d . . .
Cl8 Cl 0.5175(3) 0.0621(3) 0.3893(3) 0.0394(7) Uani 1 1 d . . .
S1 S 0.3112(2) 0.3823(2) -0.09629(19) 0.0160(5) Uani 1 1 d . . .
S2 S 0.6986(2) 0.7276(2) -0.02673(19) 0.0145(4) Uani 1 1 d . . .
S3 S -0.0363(2) 0.5026(2) 0.26232(19) 0.0170(5) Uani 1 1 d . . .
S4 S 0.0777(2) 0.4288(2) 0.44909(19) 0.0173(5) Uani 1 1 d . . .
O1 O -0.0500(8) 0.0799(8) -0.1748(8) 0.037(2) Uani 1 1 d . . .
O2 O -0.0118(8) 0.2321(10) -0.2509(7) 0.044(3) Uani 1 1 d . . .
O3 O 1.0177(8) 0.9355(7) 0.1669(6) 0.0231(16) Uani 1 1 d . . .
O4 O 1.0311(7) 0.9752(8) 0.0228(7) 0.0293(18) Uani 1 1 d . . .
O5 O -0.2004(8) 0.6941(8) 0.2343(7) 0.0298(18) Uani 1 1 d . . .
O6 O -0.3355(7) 0.4950(8) 0.1888(7) 0.034(2) Uani 1 1 d . . .
O7 O 0.1570(8) 0.5257(8) 0.7301(7) 0.0324(19) Uani 1 1 d . . .
O8 O 0.3234(8) 0.6365(7) 0.6900(7) 0.0318(19) Uani 1 1 d . . .
O9 O 0.0758(13) 0.9231(12) 0.6440(11) 0.081(5) Uani 1 1 d . . .
O10 O -0.1389(16) 0.8290(14) 0.6320(14) 0.085(5) Uani 1 1 d . . .
O11 O -0.0334(12) 0.7123(10) 0.6213(11) 0.060(3) Uani 1 1 d . . .
O12 O -0.0861(12) 0.8068(11) 0.4956(9) 0.056(3) Uani 1 1 d . . .
O16 O 0.765(2) 0.3908(16) -0.243(2) 0.105(8) Uiso 0.70 1 d PD A 1
O14 O 0.781(2) 0.256(3) -0.1472(16) 0.132(11) Uiso 0.70 1 d PD A 1
O15 O 0.7145(18) 0.2027(17) -0.3226(13) 0.073(5) Uiso 0.70 1 d PD A 1
O13 O 0.5848(10) 0.2220(11) -0.2505(10) 0.063(3) Uiso 1 1 d D A .
O17 O -0.3572(12) 0.0622(13) 0.0353(8) 0.060(3) Uani 1 1 d . . .
O18 O -0.4999(18) -0.0183(15) 0.1065(17) 0.124(9) Uani 1 1 d . . .
O19 O -0.3730(14) 0.1866(11) 0.1559(9) 0.067(4) Uani 1 1 d . . .
O20 O -0.2797(16) 0.0692(14) 0.2068(8) 0.078(5) Uani 1 1 d . . .
O21 O 0.4063(10) 0.2861(12) 0.6202(10) 0.059(3) Uani 1 1 d . . .
O22 O 0.1580(8) 0.1166(9) 0.5520(7) 0.036(2) Uani 1 1 d . . .
O23 O 0.4184(9) 0.2410(8) 0.4394(8) 0.038(2) Uani 1 1 d . . .
O24 O 0.4751(10) 0.4922(9) 0.4336(8) 0.050(3) Uani 1 1 d . . .
O25 O 0.5935(10) 0.7284(10) 0.2485(9) 0.047(3) Uani 1 1 d . . .
O26 O 0.5087(11) 0.7084(11) 0.5347(8) 0.050(3) Uani 1 1 d . . .
O27 O 0.6857(10) 0.5700(9) 0.3888(8) 0.045(2) Uani 1 1 d . . .
O28 O 0.3493(9) 0.5343(9) 0.2484(9) 0.042(2) Uani 1 1 d . . .
O29 O -0.0207(11) 0.5787(12) 0.9583(8) 0.059(3) Uani 1 1 d . . .
O30 O 0.5195(9) 0.8191(9) 0.3806(8) 0.038(2) Uani 1 1 d . . .
O31 O 0.1655(9) 0.0222(8) 0.3706(7) 0.0329(19) Uani 1 1 d . . .
O32 O 0.2718(17) 0.8965(17) 0.9365(14) 0.035(4) Uiso 0.50 1 d P B 1
O33 O 0.0972(17) 0.6719(17) 0.8157(15) 0.033(4) Uiso 0.50 1 d P C 1
O34 O 0.176(4) 0.674(4) 0.891(3) 0.106(11) Uiso 0.50 1 d P D 2
N6 N 0.1444(8) 0.2255(8) -0.0042(6) 0.0170(16) Uani 1 1 d . . .
H1 H 0.0892 0.1452 -0.0196 0.020 Uiso 1 1 calc R . .
H2 H 0.1564 0.2589 0.0576 0.020 Uiso 1 1 calc R . .
N7 N 0.4007(8) 0.3680(8) 0.1272(7) 0.0196(18) Uani 1 1 d . . .
H3 H 0.4852 0.4094 0.1412 0.024 Uiso 0.50 1 calc PR E 1
H4 H 0.3707 0.4216 0.1262 0.024 Uiso 0.50 1 calc PR E 1
H5 H 0.4720 0.4312 0.1285 0.024 Uiso 0.50 1 calc PR E 2
H6 H 0.3497 0.3966 0.1377 0.024 Uiso 0.50 1 calc PR E 2
N8 N 0.2989(9) 0.1226(9) 0.0772(8) 0.020(2) Uani 1 1 d . . .
H7 H 0.2189 0.0822 0.0752 0.024 Uiso 0.50 1 calc PR F 1
H8 H 0.3178 0.0678 0.0520 0.024 Uiso 0.50 1 calc PR F 1
H9 H 0.2199 0.0576 0.0507 0.024 Uiso 0.50 1 calc PR F 2
H10 H 0.3554 0.0964 0.0770 0.024 Uiso 0.50 1 calc PR F 2
N9 N 0.2305(8) 0.1147(8) -0.1305(7) 0.0207(18) Uani 1 1 d . . .
H11 H 0.1998 0.0403 -0.1188 0.025 Uiso 1 1 calc R G .
H12 H 0.1656 0.1193 -0.1748 0.025 Uiso 1 1 calc R . .
N10 N 0.4738(9) 0.2626(9) -0.0056(8) 0.0162(19) Uani 1 1 d . . .
H13 H 0.5191 0.3365 -0.0140 0.019 Uiso 1 1 calc R G .
H14 H 0.5200 0.2579 0.0532 0.019 Uiso 1 1 calc R . .
N11 N 0.8052(8) 0.9760(7) -0.0470(7) 0.0173(16) Uani 1 1 d . . .
H15 H 0.8733 1.0179 -0.0622 0.021 Uiso 1 1 calc R . .
H16 H 0.7643 1.0203 -0.0493 0.021 Uiso 1 1 calc R . .
N12 N 0.5845(9) 0.6658(8) -0.2517(8) 0.020(2) Uani 1 1 d . . .
H17 H 0.5426 0.6080 -0.2249 0.024 Uiso 1 1 calc R . .
H18 H 0.5258 0.6717 -0.3019 0.024 Uiso 1 1 calc R . .
N13 N 0.8364(9) 0.8121(9) -0.1628(7) 0.0236(19) Uani 1 1 d . . .
H19 H 0.8660 0.8593 -0.2013 0.028 Uiso 1 1 calc R . .
H20 H 0.8997 0.8386 -0.1022 0.028 Uiso 1 1 calc R . .
N14 N 0.6783(9) 0.9084(9) -0.2587(8) 0.027(2) Uani 1 1 d . . .
H21 H 0.7454 0.9844 -0.2366 0.033 Uiso 1 1 calc R . .
H22 H 0.6809 0.8684 -0.3116 0.033 Uiso 1 1 calc R . .
N15 N 0.5391(8) 0.8357(9) -0.1488(8) 0.0239(19) Uani 1 1 d . . .
H23 H 0.4673 0.7639 -0.1815 0.029 Uiso 1 1 calc R . .
H24 H 0.5466 0.8546 -0.0855 0.029 Uiso 1 1 calc R . .
N1 N -0.0501(7) 0.6734(8) 0.1452(7) 0.0187(17) Uani 1 1 d . . .
H25 H -0.0570 0.7407 0.1603 0.022 Uiso 1 1 calc R . .
H26 H -0.0346 0.6734 0.0891 0.022 Uiso 1 1 calc R . .
N2 N 0.1532(8) 0.6207(9) 0.1585(7) 0.0212(18) Uani 1 1 d . . .
H27 H 0.1784 0.5678 0.1816 0.025 Uiso 1 1 calc R . .
H28 H 0.0862 0.5800 0.0998 0.025 Uiso 1 1 calc R . .
N3 N 0.2067(8) 0.8505(8) 0.2377(7) 0.0201(18) Uani 1 1 d . . .
H29 H 0.1638 0.8931 0.2295 0.024 Uiso 1 1 calc R . .
H30 H 0.2798 0.8931 0.2920 0.024 Uiso 1 1 calc R . .
N4 N 0.2456(8) 0.6989(9) 0.3676(7) 0.0227(19) Uani 1 1 d . . .
H31 H 0.2284 0.6239 0.3758 0.027 Uiso 1 1 calc R . .
H32 H 0.3171 0.7302 0.3548 0.027 Uiso 1 1 calc R . .
N5 N 0.0689(8) 0.7655(9) 0.3563(8) 0.024(2) Uani 1 1 d . . .
H33 H 0.0969 0.8450 0.3577 0.029 Uiso 1 1 calc R . .
H34 H -0.0157 0.7299 0.3420 0.029 Uiso 1 1 calc R . .
N16 N 0.0930(8) 0.3135(8) 0.6129(6) 0.0185(17) Uani 1 1 d . . .
H35 H 0.0779 0.3216 0.6688 0.022 Uiso 1 1 calc R . .
H36 H 0.1029 0.2467 0.6059 0.022 Uiso 1 1 calc R . .
N17 N -0.2106(8) 0.2629(9) 0.3849(8) 0.025(2) Uani 1 1 d . . .
H37 H -0.1940 0.2635 0.3293 0.029 Uiso 1 1 calc R . .
H38 H -0.2796 0.1911 0.3744 0.029 Uiso 1 1 calc R . .
N18 N -0.0858(9) 0.4034(9) 0.5752(7) 0.0231(19) Uani 1 1 d . . .
H39 H -0.0798 0.3908 0.6358 0.028 Uiso 1 1 calc R . .
H40 H -0.0249 0.4797 0.5834 0.028 Uiso 1 1 calc R . .
N19 N -0.1720(8) 0.1517(9) 0.5476(7) 0.0241(19) Uani 1 1 d . . .
H41 H -0.1459 0.1766 0.6141 0.029 Uiso 1 1 calc R . .
H42 H -0.2538 0.1356 0.5194 0.029 Uiso 1 1 calc R . .
N20 N -0.0602(10) 0.1476(8) 0.4180(8) 0.025(2) Uani 1 1 d . . .
H43 H -0.0744 0.1548 0.3553 0.030 Uiso 1 1 calc R . .
H44 H 0.0169 0.1516 0.4439 0.030 Uiso 1 1 calc R . .
C1 C 0.1897(10) 0.4071(9) -0.0702(8) 0.0175(19) Uani 1 1 d . . .
H45 H 0.2264 0.4620 -0.0046 0.021 Uiso 1 1 calc R . .
H46 H 0.1545 0.4430 -0.1190 0.021 Uiso 1 1 calc R . .
C2 C 0.0850(9) 0.2820(9) -0.0754(7) 0.0164(19) Uani 1 1 d . . .
H47 H 0.0271 0.2969 -0.0507 0.020 Uiso 1 1 calc R . .
C3 C 0.0017(9) 0.1890(11) -0.1779(8) 0.023(2) Uani 1 1 d . . .
C4 C 0.4346(16) 0.3065(12) 0.2064(11) 0.016(4) Uiso 0.70(5) 1 d P G 2
H48 H 0.5123 0.3040 0.2114 0.019 Uiso 0.50 1 calc PR G 2
H49 H 0.4489 0.3516 0.2704 0.019 Uiso 0.50 1 calc PR G 2
C5 C 0.3267(18) 0.1804(16) 0.1787(13) 0.027(5) Uiso 0.70(5) 1 d P G 2
H50 H 0.3499 0.1347 0.2237 0.033 Uiso 0.50 1 calc PR G 2
H51 H 0.2520 0.1828 0.1828 0.033 Uiso 0.50 1 calc PR G 2
C6 C 0.3305(10) 0.1346(9) -0.1692(8) 0.019(2) Uani 1 1 d . G .
H52 H 0.3430 0.2003 -0.2018 0.023 Uiso 1 1 calc R . .
H53 H 0.3043 0.0611 -0.2180 0.023 Uiso 1 1 calc R . .
C7 C 0.4513(11) 0.1660(11) -0.0868(10) 0.026(2) Uani 1 1 d . G .
H54 H 0.5214 0.1953 -0.1092 0.031 Uiso 1 1 calc R . .
H55 H 0.4452 0.0945 -0.0635 0.031 Uiso 1 1 calc R . .
C8 C 0.7490(9) 0.8589(9) 0.0736(8) 0.0176(19) Uani 1 1 d . . .
H56 H 0.6779 0.8737 0.0689 0.021 Uiso 1 1 calc R . .
H57 H 0.7807 0.8445 0.1380 0.021 Uiso 1 1 calc R . .
C9 C 0.8547(10) 0.9675(9) 0.0604(8) 0.019(2) Uani 1 1 d . . .
H58 H 0.8742 1.0420 0.1055 0.023 Uiso 1 1 calc R . .
C10 C 0.9785(9) 0.9575(9) 0.0843(8) 0.018(2) Uani 1 1 d . . .
C11 C 0.6645(10) 0.6269(10) -0.2933(8) 0.022(2) Uani 1 1 d . . .
H59 H 0.6253 0.5386 -0.3136 0.026 Uiso 1 1 calc R . .
H60 H 0.6726 0.6587 -0.3502 0.026 Uiso 1 1 calc R . .
C12 C 0.7936(10) 0.6807(10) -0.2086(8) 0.022(2) Uani 1 1 d . . .
H61 H 0.7876 0.6347 -0.1588 0.027 Uiso 1 1 calc R . .
H62 H 0.8553 0.6760 -0.2332 0.027 Uiso 1 1 calc R . .
C13 C 0.5571(12) 0.9148(11) -0.2889(9) 0.028(2) Uani 1 1 d . . .
H63 H 0.4875 0.8400 -0.3375 0.034 Uiso 1 1 calc R . .
H64 H 0.5655 0.9827 -0.3184 0.034 Uiso 1 1 calc R . .
C14 C 0.5310(12) 0.9324(10) -0.1970(9) 0.027(2) Uani 1 1 d . . .
H65 H 0.5937 1.0126 -0.1524 0.032 Uiso 1 1 calc R . .
H66 H 0.4465 0.9249 -0.2142 0.032 Uiso 1 1 calc R . .
C15 C -0.1522(9) 0.4545(9) 0.1352(8) 0.020(2) Uani 1 1 d . . .
H67 H -0.1183 0.4372 0.0879 0.023 Uiso 1 1 calc R . .
H68 H -0.2310 0.3823 0.1255 0.023 Uiso 1 1 calc R . .
C16 C -0.1748(9) 0.5653(9) 0.1236(8) 0.017(2) Uani 1 1 d . . .
H69 H -0.2291 0.5488 0.0538 0.021 Uiso 1 1 calc R . .
C17 C -0.2422(10) 0.5862(10) 0.1867(9) 0.025(2) Uani 1 1 d . . .
C18 C 0.2599(12) 0.7217(12) 0.1439(10) 0.029(3) Uani 1 1 d . . .
H70 H 0.2624 0.6971 0.0802 0.035 Uiso 1 1 calc R . .
H71 H 0.3411 0.7428 0.1961 0.035 Uiso 1 1 calc R . .
C19 C 0.2357(12) 0.8299(12) 0.1477(10) 0.024(3) Uani 1 1 d . . .
H72 H 0.3105 0.9022 0.1510 0.028 Uiso 1 1 calc R . .
H73 H 0.1641 0.8143 0.0880 0.028 Uiso 1 1 calc R . .
C20 C 0.2649(11) 0.7760(12) 0.4568(9) 0.030(3) Uani 1 1 d . . .
H74 H 0.3169 0.8611 0.4603 0.036 Uiso 1 1 calc R . .
H75 H 0.3091 0.7573 0.5148 0.036 Uiso 1 1 calc R . .
C21 C 0.1360(11) 0.7541(11) 0.4552(8) 0.028(2) Uani 1 1 d . . .
H76 H 0.0886 0.6732 0.4629 0.033 Uiso 1 1 calc R . .
H77 H 0.1461 0.8143 0.5084 0.033 Uiso 1 1 calc R . .
C22 C 0.2244(9) 0.4316(10) 0.5280(8) 0.021(2) Uani 1 1 d . . .
H78 H 0.2317 0.3637 0.4986 0.025 Uiso 1 1 calc R . .
H79 H 0.2986 0.5072 0.5353 0.025 Uiso 1 1 calc R . .
C23 C 0.2163(9) 0.4216(10) 0.6283(8) 0.018(2) Uani 1 1 d . . .
H80 H 0.2856 0.4068 0.6665 0.022 Uiso 1 1 calc R . .
C24 C 0.2335(10) 0.5425(10) 0.6913(9) 0.022(2) Uani 1 1 d . . .
C25 C -0.2362(11) 0.3644(12) 0.4078(9) 0.029(2) Uani 1 1 d . . .
H81 H -0.3236 0.3425 0.3671 0.035 Uiso 1 1 calc R . .
H82 H -0.1790 0.4369 0.3945 0.035 Uiso 1 1 calc R . .
C26 C -0.2143(10) 0.3889(11) 0.5193(9) 0.026(2) Uani 1 1 d . . .
H83 H -0.2178 0.4625 0.5405 0.031 Uiso 1 1 calc R . .
H84 H -0.2795 0.3210 0.5310 0.031 Uiso 1 1 calc R . .
C27 C -0.1622(12) 0.0431(11) 0.5217(10) 0.030(3) Uani 1 1 d . . .
H85 H -0.2339 -0.0278 0.5240 0.036 Uiso 1 1 calc R . .
H86 H -0.0839 0.0507 0.5690 0.036 Uiso 1 1 calc R . .
C28 C -0.1620(11) 0.0272(10) 0.4173(9) 0.028(3) Uani 1 1 d . . .
H87 H -0.1426 -0.0377 0.4021 0.034 Uiso 1 1 calc R . .
H88 H -0.2447 0.0074 0.3681 0.034 Uiso 1 1 calc R . .
C29 C 0.379(4) 0.306(3) 0.197(3) 0.021(11) Uiso 0.30(5) 1 d P G 1
H89 H 0.2958 0.2885 0.1976 0.025 Uiso 0.50 1 calc PR G 1
H90 H 0.4434 0.3560 0.2625 0.025 Uiso 0.50 1 calc PR G 1
C30 C 0.382(7) 0.182(5) 0.172(5) 0.053(17) Uiso 0.30(5) 1 d P G 1
H91 H 0.4680 0.1994 0.1788 0.064 Uiso 0.50 1 calc PR G 1
H92 H 0.3581 0.1335 0.2170 0.064 Uiso 0.50 1 calc PR G 1
O14B O 0.780(3) 0.371(3) -0.143(3) 0.12(2) Uiso 0.30 1 d PD A 2
O16B O 0.764(4) 0.307(5) -0.300(3) 0.12(2) Uiso 0.30 1 d PD A 2
O35 O 0.244(4) 0.810(4) 0.712(4) 0.127(14) Uiso 0.50 1 d P . .
O15B O 0.760(3) 0.187(3) -0.185(2) 0.038(7) Uiso 0.30 1 d PD A 2

loop_
_atom_site_aniso_label
_atom_site_aniso_U_11
_atom_site_aniso_U_22
_atom_site_aniso_U_33
_atom_site_aniso_U_23
_atom_site_aniso_U_13
_atom_site_aniso_U_12
Pt1 0.01390(17) 0.01279(19) 0.0171(2) 0.00498(15) 0.00774(15) 0.00500(15)
Pt2 0.0213(2) 0.0158(2) 0.0175(2) 0.00798(16) 0.01022(17) 0.01081(17)
Co1 0.0124(5) 0.0132(6) 0.0149(7) 0.0044(5) 0.0056(5) 0.0047(5)
Co2 0.0145(6) 0.0141(6) 0.0168(7) 0.0058(5) 0.0052(5) 0.0052(5)
Co3 0.0139(6) 0.0159(7) 0.0176(8) 0.0059(6) 0.0070(6) 0.0081(6)
Co4 0.0154(6) 0.0177(7) 0.0142(7) 0.0060(5) 0.0054(5) 0.0064(6)
Cl1 0.0255(12) 0.0146(11) 0.0278(14) 0.0037(9) 0.0171(11) 0.0068(10)
Cl2 0.0237(12) 0.0234(13) 0.0446(18) 0.0002(12) 0.0201(13) 0.0086(11)
Cl3 0.0420(15) 0.0330(15) 0.0368(17) 0.0209(13) 0.0214(13) 0.0298(13)
Cl4 0.0494(17) 0.0357(15) 0.0243(15) 0.0124(12) 0.0199(13) 0.0285(14)
Cl5 0.0513(18) 0.0262(15) 0.0380(18) 0.0101(13) 0.0257(15) 0.0112(14)
Cl6 0.053(2) 0.050(2) 0.058(3) 0.0093(18) 0.0318(19) 0.0232(18)
Cl7 0.0374(15) 0.0292(14) 0.0272(15) 0.0032(11) 0.0107(12) 0.0202(13)
Cl8 0.0236(13) 0.0310(15) 0.055(2) 0.0043(14) 0.0104(13) 0.0103(12)
S1 0.0145(10) 0.0131(11) 0.0181(12) 0.0060(9) 0.0069(9) 0.0038(9)
S2 0.0118(10) 0.0093(10) 0.0210(12) 0.0067(9) 0.0068(9) 0.0030(9)
S3 0.0187(11) 0.0157(11) 0.0195(13) 0.0073(9) 0.0079(10) 0.0099(10)
S4 0.0194(11) 0.0173(11) 0.0154(12) 0.0059(9) 0.0071(9) 0.0085(10)
O1 0.022(4) 0.026(5) 0.045(6) 0.010(4) 0.003(4) 0.003(4)
O2 0.024(4) 0.053(6) 0.026(5) 0.015(4) 0.005(4) -0.003(4)
O3 0.029(4) 0.027(4) 0.020(4) 0.009(3) 0.009(3) 0.019(4)
O4 0.019(3) 0.031(4) 0.034(5) 0.021(4) 0.012(3) 0.006(3)
O5 0.028(4) 0.035(5) 0.039(5) 0.013(4) 0.021(4) 0.020(4)
O6 0.014(3) 0.037(5) 0.044(6) 0.014(4) 0.012(4) 0.005(3)
O7 0.032(4) 0.021(4) 0.030(5) 0.003(3) 0.010(4) 0.003(3)
O8 0.023(4) 0.020(4) 0.029(5) -0.001(3) 0.002(3) -0.002(3)
O9 0.063(8) 0.058(8) 0.056(9) 0.007(6) 0.008(7) -0.014(6)
O10 0.120(12) 0.092(10) 0.138(15) 0.086(11) 0.108(12) 0.079(10)
O11 0.072(8) 0.033(6) 0.082(10) 0.022(6) 0.035(7) 0.027(6)
O12 0.071(7) 0.064(7) 0.040(7) 0.029(6) 0.025(6) 0.033(6)
O17 0.076(8) 0.102(10) 0.030(6) 0.020(6) 0.021(6) 0.067(8)
O18 0.091(12) 0.067(10) 0.131(17) -0.034(10) 0.060(12) -0.032(9)
O19 0.113(10) 0.054(7) 0.043(7) 0.005(5) 0.010(7) 0.065(8)
O20 0.132(12) 0.110(11) 0.022(6) 0.008(6) 0.002(7) 0.104(10)
O21 0.042(6) 0.072(8) 0.061(8) 0.021(6) 0.015(6) 0.028(6)
O22 0.032(4) 0.042(5) 0.036(5) 0.011(4) 0.012(4) 0.019(4)
O23 0.041(5) 0.031(5) 0.044(6) 0.004(4) 0.019(5) 0.017(4)
O24 0.056(6) 0.034(5) 0.045(7) 0.001(5) 0.022(5) 0.010(5)
O25 0.048(6) 0.063(7) 0.060(7) 0.032(6) 0.033(5) 0.041(5)
O26 0.062(7) 0.073(8) 0.032(6) 0.012(5) 0.017(5) 0.048(6)
O27 0.043(5) 0.037(5) 0.050(7) 0.011(5) 0.021(5) 0.014(4)
O28 0.035(5) 0.048(6) 0.054(7) 0.019(5) 0.019(5) 0.027(5)
O29 0.060(7) 0.075(8) 0.033(6) 0.005(6) 0.004(5) 0.036(6)
O30 0.030(5) 0.038(5) 0.040(6) 0.013(4) 0.013(4) 0.010(4)
O31 0.042(5) 0.026(4) 0.033(5) 0.010(4) 0.011(4) 0.020(4)
N6 0.019(4) 0.021(4) 0.013(4) 0.007(3) 0.006(3) 0.011(3)
N7 0.013(4) 0.019(4) 0.027(5) 0.006(4) 0.009(4) 0.007(3)
N8 0.016(4) 0.013(4) 0.029(6) 0.005(4) 0.009(4) 0.006(3)
N9 0.024(4) 0.013(4) 0.019(5) -0.002(3) 0.009(4) 0.004(3)
N10 0.023(4) 0.014(4) 0.016(5) 0.013(4) 0.008(4) 0.010(4)
N11 0.016(4) 0.013(4) 0.022(5) 0.007(3) 0.006(3) 0.006(3)
N12 0.019(4) 0.013(4) 0.026(5) 0.006(4) 0.008(4) 0.005(4)
N13 0.024(4) 0.029(5) 0.023(5) 0.013(4) 0.014(4) 0.013(4)
N14 0.030(5) 0.024(5) 0.025(6) 0.015(4) 0.008(4) 0.011(4)
N15 0.015(4) 0.026(5) 0.026(5) 0.010(4) 0.004(4) 0.007(4)
N1 0.011(4) 0.020(4) 0.021(5) 0.009(3) 0.002(3) 0.005(3)
N2 0.019(4) 0.027(5) 0.021(5) 0.003(4) 0.007(4) 0.015(4)
N3 0.019(4) 0.016(4) 0.025(5) 0.008(4) 0.011(4) 0.007(3)
N4 0.019(4) 0.030(5) 0.022(5) 0.011(4) 0.007(4) 0.013(4)
N5 0.017(4) 0.030(5) 0.034(6) 0.016(4) 0.017(4) 0.012(4)
N16 0.022(4) 0.025(4) 0.007(4) 0.005(3) 0.004(3) 0.011(4)
N17 0.017(4) 0.028(5) 0.028(5) 0.008(4) 0.010(4) 0.010(4)
N18 0.026(4) 0.025(5) 0.015(5) 0.001(4) 0.008(4) 0.011(4)
N19 0.017(4) 0.027(5) 0.020(5) 0.004(4) 0.004(4) 0.007(4)
N20 0.028(5) 0.020(5) 0.029(6) 0.006(4) 0.014(4) 0.013(4)
C1 0.023(5) 0.017(5) 0.011(5) 0.006(4) 0.006(4) 0.008(4)
C2 0.013(4) 0.026(5) 0.017(5) 0.011(4) 0.007(4) 0.012(4)
C3 0.012(4) 0.033(6) 0.023(6) 0.014(5) 0.009(4) 0.006(4)
C6 0.027(5) 0.013(4) 0.014(5) -0.004(4) 0.013(4) 0.005(4)
C7 0.031(6) 0.026(6) 0.038(7) 0.009(5) 0.025(5) 0.020(5)
C8 0.017(4) 0.017(5) 0.023(5) 0.011(4) 0.012(4) 0.008(4)
C9 0.022(5) 0.015(5) 0.016(5) 0.004(4) 0.005(4) 0.007(4)
C10 0.012(4) 0.007(4) 0.019(5) -0.004(4) -0.003(4) -0.002(4)
C11 0.022(5) 0.022(5) 0.018(5) 0.001(4) 0.009(4) 0.009(4)
C12 0.028(5) 0.029(6) 0.018(5) 0.008(4) 0.011(4) 0.019(5)
C13 0.035(6) 0.025(6) 0.020(6) 0.002(4) 0.001(5) 0.017(5)
C14 0.039(6) 0.015(5) 0.027(6) 0.006(4) 0.005(5) 0.018(5)
C15 0.018(4) 0.010(4) 0.017(5) -0.001(4) -0.003(4) 0.003(4)
C16 0.012(4) 0.012(4) 0.027(6) 0.006(4) 0.006(4) 0.006(4)
C17 0.013(4) 0.024(5) 0.032(6) 0.010(5) -0.001(4) 0.011(4)
C18 0.035(6) 0.040(7) 0.032(7) 0.022(5) 0.026(5) 0.023(6)
C19 0.028(6) 0.030(6) 0.025(6) 0.012(5) 0.017(5) 0.018(5)
C20 0.022(5) 0.044(7) 0.019(6) 0.003(5) 0.001(4) 0.017(5)
C21 0.037(6) 0.032(6) 0.013(5) 0.000(4) 0.012(5) 0.016(5)
C22 0.016(4) 0.021(5) 0.022(6) 0.007(4) 0.007(4) 0.007(4)
C23 0.015(4) 0.026(5) 0.015(5) 0.004(4) 0.006(4) 0.010(4)
C24 0.020(5) 0.020(5) 0.024(6) 0.007(4) 0.004(4) 0.011(4)
C25 0.029(6) 0.039(7) 0.032(7) 0.015(5) 0.013(5) 0.025(5)
C26 0.020(5) 0.031(6) 0.030(6) 0.004(5) 0.008(5) 0.017(5)
C27 0.032(6) 0.024(6) 0.026(7) 0.003(5) 0.008(5) 0.009(5)
C28 0.028(5) 0.014(5) 0.029(7) -0.002(4) 0.008(5) 0.002(4)

loop_
_atom_type_symbol
_atom_type_description
_atom_type_scat_dispersion_real
_atom_type_scat_dispersion_imag
_atom_type_scat_source
C C 0.0033 0.0016 'International Tables Vol C Tables 4.2.6.8 and 6.1.1.4'
H H 0.0000 0.0000 'International Tables Vol C Tables 4.2.6.8 and 6.1.1.4'
Co Co 0.3494 0.9721 'International Tables Vol C Tables 4.2.6.8 and 6.1.1.4'
Cl Cl 0.1484 0.1585 'International Tables Vol C Tables 4.2.6.8 and 6.1.1.4'
N N 0.0061 0.0033 'International Tables Vol C Tables 4.2.6.8 and 6.1.1.4'
O O 0.0106 0.0060 'International Tables Vol C Tables 4.2.6.8 and 6.1.1.4'
Pt Pt -1.7033 8.3905 'International Tables Vol C Tables 4.2.6.8 and 6.1.1.4'
S S 0.1246 0.1234 'International Tables Vol C Tables 4.2.6.8 and 6.1.1.4'

loop_
_geom_angle_atom_site_label_1
_geom_angle_atom_site_label_2
_geom_angle_atom_site_label_3
_geom_angle
_geom_angle_site_symmetry_1
_geom_angle_site_symmetry_3
_geom_angle_publ_flag
Cl2 Pt1 Cl1 176.83(12) . . ?
Cl2 Pt1 S1 94.80(15) . . ?
Cl1 Pt1 S1 86.52(15) . . ?
Cl2 Pt1 S2 93.74(15) . . ?
Cl1 Pt1 S2 84.85(15) . . ?
S1 Pt1 S2 171.24(9) . . ?
S3 Pt2 S4 85.20(13) . . ?
S3 Pt2 Cl3 177.83(11) . . ?
S4 Pt2 Cl3 95.03(14) . . ?
S3 Pt2 Cl4 93.48(14) . . ?
S4 Pt2 Cl4 177.75(11) . . ?
Cl3 Pt2 Cl4 86.36(14) . . ?
N10 Co1 N7 91.5(4) . . ?
N10 Co1 N6 178.9(4) . . ?
N7 Co1 N6 89.6(4) . . ?
N10 Co1 N9 84.7(4) . . ?
N7 Co1 N9 174.6(4) . . ?
N6 Co1 N9 94.2(4) . . ?
N10 Co1 N8 91.3(4) . . ?
N7 Co1 N8 85.0(4) . . ?
N6 Co1 N8 88.8(4) . . ?
N9 Co1 N8 91.3(4) . . ?
N10 Co1 S1 92.5(3) . . ?
N7 Co1 S1 95.4(3) . . ?
N6 Co1 S1 87.4(3) . . ?
N9 Co1 S1 88.6(3) . . ?
N8 Co1 S1 176.2(3) . . ?
N12 Co2 N13 86.3(4) . . ?
N12 Co2 N11 176.1(4) . . ?
N13 Co2 N11 90.2(4) . . ?
N12 Co2 N15 93.0(4) . . ?
N13 Co2 N15 175.6(4) . . ?
N11 Co2 N15 90.6(4) . . ?
N12 Co2 N14 89.6(5) . . ?
N13 Co2 N14 91.5(4) . . ?
N11 Co2 N14 92.2(4) . . ?
N15 Co2 N14 84.1(4) . . ?
N12 Co2 S2 91.8(3) . . ?
N13 Co2 S2 90.7(3) . . ?
N11 Co2 S2 86.5(3) . . ?
N15 Co2 S2 93.7(3) . . ?
N14 Co2 S2 177.4(3) . . ?
N5 Co3 N2 173.9(4) . . ?
N5 Co3 N4 84.8(4) . . ?
N2 Co3 N4 90.7(4) . . ?
N5 Co3 N1 92.7(4) . . ?
N2 Co3 N1 91.9(4) . . ?
N4 Co3 N1 176.8(4) . . ?
N5 Co3 N3 90.0(4) . . ?
N2 Co3 N3 86.1(4) . . ?
N4 Co3 N3 93.2(4) . . ?
N1 Co3 N3 88.9(4) . . ?
N5 Co3 S3 89.5(3) . . ?
N2 Co3 S3 94.9(3) . . ?
N4 Co3 S3 92.4(3) . . ?
N1 Co3 S3 85.5(3) . . ?
N3 Co3 S3 174.3(3) . . ?
N20 Co4 N17 89.5(4) . . ?
N20 Co4 N18 172.9(4) . . ?
N17 Co4 N18 86.2(4) . . ?
N20 Co4 N16 92.8(4) . . ?
N17 Co4 N16 176.4(4) . . ?
N18 Co4 N16 91.8(4) . . ?
N20 Co4 N19 85.1(4) . . ?
N17 Co4 N19 92.8(4) . . ?
N18 Co4 N19 89.4(4) . . ?
N16 Co4 N19 90.2(4) . . ?
N20 Co4 S4 93.0(3) . . ?
N17 Co4 S4 91.5(3) . . ?
N18 Co4 S4 92.8(3) . . ?
N16 Co4 S4 85.6(3) . . ?
N19 Co4 S4 175.3(3) . . ?
O9 Cl5 O10 113.5(11) . . ?
O9 Cl5 O12 105.1(8) . . ?
O10 Cl5 O12 107.9(9) . . ?
O9 Cl5 O11 109.3(9) . . ?
O10 Cl5 O11 111.6(7) . . ?
O12 Cl5 O11 109.2(8) . . ?
O16B Cl6 O14 125(2) . . ?
O16B Cl6 O13 124(2) . . ?
O14 Cl6 O13 110.1(13) . . ?
O16B Cl6 O16 55(2) . . ?
O14 Cl6 O16 113.3(15) . . ?
O13 Cl6 O16 107.6(11) . . ?
O16B Cl6 O15 49(2) . . ?
O14 Cl6 O15 116.3(14) . . ?
O13 Cl6 O15 105.3(9) . . ?
O16 Cl6 O15 103.7(12) . . ?
O16B Cl6 O15B 115(2) . . ?
O14 Cl6 O15B 35.2(15) . . ?
O13 Cl6 O15B 107.6(12) . . ?
O16 Cl6 O15B 140.2(15) . . ?
O15 Cl6 O15B 84.3(15) . . ?
O16B Cl6 O14B 108(2) . . ?
O14 Cl6 O14B 60(2) . . ?
O13 Cl6 O14B 100.7(16) . . ?
O16 Cl6 O14B 60(2) . . ?
O15 Cl6 O14B 152.8(18) . . ?
O15B Cl6 O14B 95.4(17) . . ?
O18 Cl7 O19 107.2(11) . . ?
O18 Cl7 O20 114.1(14) . . ?
O19 Cl7 O20 107.2(7) . . ?
O18 Cl7 O17 105.7(10) . . ?
O19 Cl7 O17 111.1(8) . . ?
O20 Cl7 O17 111.5(7) . . ?
C1 S1 Co1 96.5(4) . . ?
C1 S1 Pt1 112.4(3) . . ?
Co1 S1 Pt1 117.92(16) . . ?
C8 S2 Co2 97.2(4) . . ?
C8 S2 Pt1 113.4(3) . . ?
Co2 S2 Pt1 112.29(16) . . ?
C15 S3 Co3 96.5(4) . . ?
C15 S3 Pt2 110.0(4) . . ?
Co3 S3 Pt2 113.97(15) . . ?
C22 S4 Co4 97.8(4) . . ?
C22 S4 Pt2 109.0(4) . . ?
Co4 S4 Pt2 114.33(18) . . ?
C2 N6 Co1 114.6(6) . . ?
C29 N7 C4 26.5(17) . . ?
C29 N7 Co1 107.4(16) . . ?
C4 N7 Co1 108.0(7) . . ?
C30 N8 C5 30(3) . . ?
C30 N8 Co1 109(3) . . ?
C5 N8 Co1 108.7(9) . . ?
C6 N9 Co1 107.2(6) . . ?
C7 N10 Co1 111.1(7) . . ?
C9 N11 Co2 117.2(6) . . ?
C11 N12 Co2 112.0(6) . . ?
C12 N13 Co2 108.0(6) . . ?
C13 N14 Co2 109.9(7) . . ?
C14 N15 Co2 109.3(7) . . ?
C16 N1 Co3 116.9(7) . . ?
C18 N2 Co3 110.0(7) . . ?
C19 N3 Co3 107.8(7) . . ?
C20 N4 Co3 109.6(7) . . ?
C21 N5 Co3 109.9(7) . . ?
C23 N16 Co4 117.6(7) . . ?
C25 N17 Co4 108.8(7) . . ?
C26 N18 Co4 108.5(7) . . ?
C27 N19 Co4 108.4(7) . . ?
C28 N20 Co4 109.7(7) . . ?
C2 C1 S1 106.9(7) . . ?
N6 C2 C1 108.9(8) . . ?
N6 C2 C3 109.3(9) . . ?
C1 C2 C3 117.8(8) . . ?
O2 C3 O1 129.0(12) . . ?
O2 C3 C2 116.3(11) . . ?
O1 C3 C2 114.5(10) . . ?
C5 C4 N7 108.1(13) . . ?
N8 C5 C4 107.6(14) . . ?
N9 C6 C7 109.8(9) . . ?
C6 C7 N10 107.7(8) . . ?
C9 C8 S2 106.1(7) . . ?
C8 C9 N11 108.4(8) . . ?
C8 C9 C10 112.3(8) . . ?
N11 C9 C10 110.5(8) . . ?
O4 C10 O3 127.0(10) . . ?
O4 C10 C9 118.1(10) . . ?
O3 C10 C9 114.8(9) . . ?
C12 C11 N12 105.1(8) . . ?
N13 C12 C11 109.0(9) . . ?
N14 C13 C14 107.3(10) . . ?
N15 C14 C13 106.5(9) . . ?
C16 C15 S3 103.8(7) . . ?
N1 C16 C17 112.4(9) . . ?
N1 C16 C15 108.1(8) . . ?
C17 C16 C15 112.9(9) . . ?
O6 C17 O5 124.4(12) . . ?
O6 C17 C16 117.7(10) . . ?
O5 C17 C16 117.9(10) . . ?
N2 C18 C19 107.2(9) . . ?
N3 C19 C18 109.1(10) . . ?
N4 C20 C21 108.8(9) . . ?
N5 C21 C20 105.2(9) . . ?
C23 C22 S4 107.0(7) . . ?
N16 C23 C22 108.9(8) . . ?
N16 C23 C24 111.3(8) . . ?
C22 C23 C24 113.4(9) . . ?
O7 C24 O8 132.6(11) . . ?
O7 C24 C23 115.0(10) . . ?
O8 C24 C23 112.4(10) . . ?
N17 C25 C26 107.2(9) . . ?
N18 C26 C25 106.9(9) . . ?
N19 C27 C28 109.2(10) . . ?
N20 C28 C27 105.5(9) . . ?
N7 C29 C30 110(4) . . ?
N8 C30 C29 107(5) . . ?

loop_
_geom_bond_atom_site_label_1
_geom_bond_atom_site_label_2
_geom_bond_distance
_geom_bond_site_symmetry_2
_geom_bond_publ_flag
Pt1 Cl2 2.290(3) . ?
Pt1 Cl1 2.304(3) . ?
Pt1 S1 2.327(5) . ?
Pt1 S2 2.327(4) . ?
Pt2 S3 2.275(3) . ?
Pt2 S4 2.291(4) . ?
Pt2 Cl3 2.324(4) . ?
Pt2 Cl4 2.327(4) . ?
Co1 N10 1.972(10) . ?
Co1 N7 1.984(10) . ?
Co1 N6 1.992(8) . ?
Co1 N9 2.004(9) . ?
Co1 N8 2.011(11) . ?
Co1 S1 2.283(4) . ?
Co2 N12 1.944(10) . ?
Co2 N13 1.953(9) . ?
Co2 N11 1.967(9) . ?
Co2 N15 1.982(9) . ?
Co2 N14 1.999(10) . ?
Co2 S2 2.258(4) . ?
Co3 N5 1.947(10) . ?
Co3 N2 1.980(9) . ?
Co3 N4 1.984(10) . ?
Co3 N1 1.990(9) . ?
Co3 N3 1.992(9) . ?
Co3 S3 2.262(4) . ?
Co4 N20 1.982(10) . ?
Co4 N17 1.983(10) . ?
Co4 N18 1.985(9) . ?
Co4 N16 1.985(9) . ?
Co4 N19 2.003(10) . ?
Co4 S4 2.286(4) . ?
Cl5 O9 1.408(13) . ?
Cl5 O10 1.428(13) . ?
Cl5 O12 1.441(12) . ?
Cl5 O11 1.449(12) . ?
Cl6 O16B 1.30(2) . ?
Cl6 O14 1.355(17) . ?
Cl6 O13 1.425(11) . ?
Cl6 O16 1.431(17) . ?
Cl6 O15 1.436(15) . ?
Cl6 O15B 1.492(19) . ?
Cl6 O14B 1.52(2) . ?
Cl7 O18 1.392(15) . ?
Cl7 O19 1.416(10) . ?
Cl7 O20 1.426(12) . ?
Cl7 O17 1.444(11) . ?
S1 C1 1.820(10) . ?
S2 C8 1.832(11) . ?
S3 C15 1.819(11) . ?
S4 C22 1.830(11) . ?
O1 C3 1.251(15) . ?
O2 C3 1.239(15) . ?
O3 C10 1.261(14) . ?
O4 C10 1.254(14) . ?
O5 C17 1.259(15) . ?
O6 C17 1.250(14) . ?
O7 C24 1.213(14) . ?
O8 C24 1.242(14) . ?
N6 C2 1.500(13) . ?
N7 C29 1.36(4) . ?
N7 C4 1.503(17) . ?
N8 C30 1.35(6) . ?
N8 C5 1.46(2) . ?
N9 C6 1.468(12) . ?
N10 C7 1.481(14) . ?
N11 C9 1.533(14) . ?
N12 C11 1.535(13) . ?
N13 C12 1.507(14) . ?
N14 C13 1.486(15) . ?
N15 C14 1.482(14) . ?
N1 C16 1.478(12) . ?
N2 C18 1.489(14) . ?
N3 C19 1.499(15) . ?
N4 C20 1.439(15) . ?
N5 C21 1.488(16) . ?
N16 C23 1.489(13) . ?
N17 C25 1.474(15) . ?
N18 C26 1.485(14) . ?
N19 C27 1.446(16) . ?
N20 C28 1.500(15) . ?
C1 C2 1.532(14) . ?
C2 C3 1.538(16) . ?
C4 C5 1.49(2) . ?
C6 C7 1.475(16) . ?
C8 C9 1.520(14) . ?
C9 C10 1.546(14) . ?
C11 C12 1.512(15) . ?
C13 C14 1.499(17) . ?
C15 C16 1.546(13) . ?
C16 C17 1.506(16) . ?
C18 C19 1.512(17) . ?
C20 C21 1.513(16) . ?
C22 C23 1.515(14) . ?
C23 C24 1.592(15) . ?
C25 C26 1.546(17) . ?
C27 C28 1.523(17) . ?
C29 C30 1.59(7) . ?

loop_
_geom_torsion_atom_site_label_1
_geom_torsion_atom_site_label_2
_geom_torsion_atom_site_label_3
_geom_torsion_atom_site_label_4
_geom_torsion
_geom_torsion_site_symmetry_1
_geom_torsion_site_symmetry_2
_geom_torsion_site_symmetry_3
_geom_torsion_site_symmetry_4
_geom_torsion_publ_flag
N10 Co1 S1 C1 -164.8(4) . . . . ?
N7 Co1 S1 C1 -73.0(4) . . . . ?
N6 Co1 S1 C1 16.4(4) . . . . ?
N9 Co1 S1 C1 110.6(4) . . . . ?
N8 Co1 S1 C1 22(5) . . . . ?
N10 Co1 S1 Pt1 -45.2(3) . . . . ?
N7 Co1 S1 Pt1 46.6(3) . . . . ?
N6 Co1 S1 Pt1 136.0(3) . . . . ?
N9 Co1 S1 Pt1 -129.8(3) . . . . ?
N8 Co1 S1 Pt1 142(5) . . . . ?
Cl2 Pt1 S1 C1 5.3(4) . . . . ?
Cl1 Pt1 S1 C1 -171.8(4) . . . . ?
S2 Pt1 S1 C1 -161.8(6) . . . . ?
Cl2 Pt1 S1 Co1 -105.61(17) . . . . ?
Cl1 Pt1 S1 Co1 77.27(16) . . . . ?
S2 Pt1 S1 Co1 87.3(6) . . . . ?
N12 Co2 S2 C8 -162.2(4) . . . . ?
N13 Co2 S2 C8 111.5(4) . . . . ?
N11 Co2 S2 C8 21.3(4) . . . . ?
N15 Co2 S2 C8 -69.1(4) . . . . ?
N14 Co2 S2 C8 -38(7) . . . . ?
N12 Co2 S2 Pt1 -43.2(3) . . . . ?
N13 Co2 S2 Pt1 -129.5(3) . . . . ?
N11 Co2 S2 Pt1 140.3(3) . . . . ?
N15 Co2 S2 Pt1 50.0(3) . . . . ?
N14 Co2 S2 Pt1 81(7) . . . . ?
Cl2 Pt1 S2 C8 22.7(4) . . . . ?
Cl1 Pt1 S2 C8 -160.2(4) . . . . ?
S1 Pt1 S2 C8 -170.2(6) . . . . ?
Cl2 Pt1 S2 Co2 -86.36(17) . . . . ?
Cl1 Pt1 S2 Co2 90.80(16) . . . . ?
S1 Pt1 S2 Co2 80.8(6) . . . . ?
N5 Co3 S3 C15 116.9(5) . . . . ?
N2 Co3 S3 C15 -67.5(5) . . . . ?
N4 Co3 S3 C15 -158.3(4) . . . . ?
N1 Co3 S3 C15 24.1(4) . . . . ?
N3 Co3 S3 C15 32(3) . . . . ?
N5 Co3 S3 Pt2 -127.8(3) . . . . ?
N2 Co3 S3 Pt2 47.9(3) . . . . ?
N4 Co3 S3 Pt2 -43.0(3) . . . . ?
N1 Co3 S3 Pt2 139.4(3) . . . . ?
N3 Co3 S3 Pt2 147(3) . . . . ?
S4 Pt2 S3 C15 -152.8(4) . . . . ?
Cl3 Pt2 S3 C15 111(3) . . . . ?
Cl4 Pt2 S3 C15 25.3(4) . . . . ?
S4 Pt2 S3 Co3 100.1(2) . . . . ?
Cl3 Pt2 S3 Co3 4(3) . . . . ?
Cl4 Pt2 S3 Co3 -81.7(2) . . . . ?
N20 Co4 S4 C22 -76.7(5) . . . . ?
N17 Co4 S4 C22 -166.3(5) . . . . ?
N18 Co4 S4 C22 107.4(5) . . . . ?
N16 Co4 S4 C22 15.8(4) . . . . ?
N19 Co4 S4 C22 -11(4) . . . . ?
N20 Co4 S4 Pt2 38.3(3) . . . . ?
N17 Co4 S4 Pt2 -51.3(3) . . . . ?
N18 Co4 S4 Pt2 -137.6(3) . . . . ?
N16 Co4 S4 Pt2 130.8(3) . . . . ?
N19 Co4 S4 Pt2 104(4) . . . . ?
S3 Pt2 S4 C22 -145.6(4) . . . . ?
Cl3 Pt2 S4 C22 32.2(4) . . . . ?
Cl4 Pt2 S4 C22 160(3) . . . . ?
S3 Pt2 S4 Co4 106.09(16) . . . . ?
Cl3 Pt2 S4 Co4 -76.08(17) . . . . ?
Cl4 Pt2 S4 Co4 52(3) . . . . ?
N10 Co1 N6 C2 -75(20) . . . . ?
N7 Co1 N6 C2 106.7(7) . . . . ?
N9 Co1 N6 C2 -77.1(7) . . . . ?
N8 Co1 N6 C2 -168.3(7) . . . . ?
S1 Co1 N6 C2 11.3(7) . . . . ?
N10 Co1 N7 C29 -106(2) . . . . ?
N6 Co1 N7 C29 74(2) . . . . ?
N9 Co1 N7 C29 -61(4) . . . . ?
N8 Co1 N7 C29 -15(2) . . . . ?
S1 Co1 N7 C29 161(2) . . . . ?
N10 Co1 N7 C4 -78.2(8) . . . . ?
N6 Co1 N7 C4 101.8(8) . . . . ?
N9 Co1 N7 C4 -33(4) . . . . ?
N8 Co1 N7 C4 12.9(8) . . . . ?
S1 Co1 N7 C4 -170.9(8) . . . . ?
N10 Co1 N8 C30 75(3) . . . . ?
N7 Co1 N8 C30 -16(3) . . . . ?
N6 Co1 N8 C30 -106(3) . . . . ?
N9 Co1 N8 C30 160(3) . . . . ?
S1 Co1 N8 C30 -112(6) . . . . ?
N10 Co1 N8 C5 106.8(10) . . . . ?
N7 Co1 N8 C5 15.4(10) . . . . ?
N6 Co1 N8 C5 -74.4(10) . . . . ?
N9 Co1 N8 C5 -168.5(10) . . . . ?
S1 Co1 N8 C5 -80(5) . . . . ?
N10 Co1 N9 C6 -19.0(7) . . . . ?
N7 Co1 N9 C6 -64(4) . . . . ?
N6 Co1 N9 C6 160.9(7) . . . . ?
N8 Co1 N9 C6 -110.2(8) . . . . ?
S1 Co1 N9 C6 73.6(7) . . . . ?
N7 Co1 N10 C7 169.4(8) . . . . ?
N6 Co1 N10 C7 -9(20) . . . . ?
N9 Co1 N10 C7 -6.8(8) . . . . ?
N8 Co1 N10 C7 84.3(8) . . . . ?
S1 Co1 N10 C7 -95.2(7) . . . . ?
N12 Co2 N11 C9 -61(6) . . . . ?
N13 Co2 N11 C9 -86.5(7) . . . . ?
N15 Co2 N11 C9 97.9(7) . . . . ?
N14 Co2 N11 C9 -178.0(7) . . . . ?
S2 Co2 N11 C9 4.2(6) . . . . ?
N13 Co2 N12 C11 -6.1(7) . . . . ?
N11 Co2 N12 C11 -32(6) . . . . ?
N15 Co2 N12 C11 169.5(7) . . . . ?
N14 Co2 N12 C11 85.4(8) . . . . ?
S2 Co2 N12 C11 -96.8(7) . . . . ?
N12 Co2 N13 C12 -20.0(7) . . . . ?
N11 Co2 N13 C12 158.4(7) . . . . ?
N15 Co2 N13 C12 -101(5) . . . . ?
N14 Co2 N13 C12 -109.5(7) . . . . ?
S2 Co2 N13 C12 71.8(7) . . . . ?
N12 Co2 N14 C13 83.1(8) . . . . ?
N13 Co2 N14 C13 169.4(8) . . . . ?
N11 Co2 N14 C13 -100.3(8) . . . . ?
N15 Co2 N14 C13 -9.9(7) . . . . ?
S2 Co2 N14 C13 -41(7) . . . . ?
N12 Co2 N15 C14 -108.1(8) . . . . ?
N13 Co2 N15 C14 -27(6) . . . . ?
N11 Co2 N15 C14 73.3(8) . . . . ?
N14 Co2 N15 C14 -18.8(8) . . . . ?
S2 Co2 N15 C14 159.9(7) . . . . ?
N5 Co3 N1 C16 -85.2(8) . . . . ?
N2 Co3 N1 C16 98.7(8) . . . . ?
N4 Co3 N1 C16 -45(7) . . . . ?
N3 Co3 N1 C16 -175.2(8) . . . . ?
S3 Co3 N1 C16 4.0(7) . . . . ?
N5 Co3 N2 C18 -38(4) . . . . ?
N4 Co3 N2 C18 -80.7(8) . . . . ?
N1 Co3 N2 C18 101.2(8) . . . . ?
N3 Co3 N2 C18 12.5(8) . . . . ?
S3 Co3 N2 C18 -173.2(7) . . . . ?
N5 Co3 N3 C19 -170.4(8) . . . . ?
N2 Co3 N3 C19 14.3(7) . . . . ?
N4 Co3 N3 C19 104.8(8) . . . . ?
N1 Co3 N3 C19 -77.7(8) . . . . ?
S3 Co3 N3 C19 -85(3) . . . . ?
N5 Co3 N4 C20 -11.1(8) . . . . ?
N2 Co3 N4 C20 164.7(8) . . . . ?
N1 Co3 N4 C20 -52(7) . . . . ?
N3 Co3 N4 C20 78.6(8) . . . . ?
S3 Co3 N4 C20 -100.4(8) . . . . ?
N2 Co3 N5 C21 -60(4) . . . . ?
N4 Co3 N5 C21 -17.5(7) . . . . ?
N1 Co3 N5 C21 160.3(7) . . . . ?
N3 Co3 N5 C21 -110.8(8) . . . . ?
S3 Co3 N5 C21 74.9(7) . . . . ?
N20 Co4 N16 C23 103.5(7) . . . . ?
N17 Co4 N16 C23 -25(6) . . . . ?
N18 Co4 N16 C23 -82.0(7) . . . . ?
N19 Co4 N16 C23 -171.5(7) . . . . ?
S4 Co4 N16 C23 10.6(6) . . . . ?
N20 Co4 N17 C25 -171.6(8) . . . . ?
N18 Co4 N17 C25 14.1(8) . . . . ?
N16 Co4 N17 C25 -43(6) . . . . ?
N19 Co4 N17 C25 103.4(8) . . . . ?
S4 Co4 N17 C25 -78.6(7) . . . . ?
N20 Co4 N18 C26 -39(4) . . . . ?
N17 Co4 N18 C26 14.9(8) . . . . ?
N16 Co4 N18 C26 -168.1(8) . . . . ?
N19 Co4 N18 C26 -77.9(8) . . . . ?
S4 Co4 N18 C26 106.2(7) . . . . ?
N20 Co4 N19 C27 15.0(8) . . . . ?
N17 Co4 N19 C27 104.2(8) . . . . ?
N18 Co4 N19 C27 -169.6(8) . . . . ?
N16 Co4 N19 C27 -77.8(8) . . . . ?
S4 Co4 N19 C27 -51(4) . . . . ?
N17 Co4 N20 C28 -79.1(8) . . . . ?
N18 Co4 N20 C28 -26(4) . . . . ?
N16 Co4 N20 C28 103.8(8) . . . . ?
N19 Co4 N20 C28 13.8(8) . . . . ?
S4 Co4 N20 C28 -170.5(8) . . . . ?
Co1 S1 C1 C2 -41.7(7) . . . . ?
Pt1 S1 C1 C2 -165.6(5) . . . . ?
Co1 N6 C2 C1 -42.1(9) . . . . ?
Co1 N6 C2 C3 87.9(8) . . . . ?
S1 C1 C2 N6 56.0(9) . . . . ?
S1 C1 C2 C3 -69.2(10) . . . . ?
N6 C2 C3 O2 -152.4(9) . . . . ?
C1 C2 C3 O2 -27.4(13) . . . . ?
N6 C2 C3 O1 32.1(11) . . . . ?
C1 C2 C3 O1 157.1(9) . . . . ?
C29 N7 C4 C5 54(4) . . . . ?
Co1 N7 C4 C5 -38.6(15) . . . . ?
C30 N8 C5 C4 54(5) . . . . ?
Co1 N8 C5 C4 -40.6(17) . . . . ?
N7 C4 C5 N8 52.5(18) . . . . ?
Co1 N9 C6 C7 41.9(10) . . . . ?
N9 C6 C7 N10 -48.2(12) . . . . ?
Co1 N10 C7 C6 31.2(11) . . . . ?
Co2 S2 C8 C9 -45.0(7) . . . . ?
Pt1 S2 C8 C9 -163.1(6) . . . . ?
S2 C8 C9 N11 52.8(9) . . . . ?
S2 C8 C9 C10 -69.5(9) . . . . ?
Co2 N11 C9 C8 -35.4(10) . . . . ?
Co2 N11 C9 C10 88.0(8) . . . . ?
C8 C9 C10 O4 131.2(10) . . . . ?
N11 C9 C10 O4 10.1(12) . . . . ?
C8 C9 C10 O3 -50.8(12) . . . . ?
N11 C9 C10 O3 -172.0(8) . . . . ?
Co2 N12 C11 C12 30.3(10) . . . . ?
Co2 N13 C12 C11 42.8(10) . . . . ?
N12 C11 C12 N13 -46.6(11) . . . . ?
Co2 N14 C13 C14 36.2(11) . . . . ?
Co2 N15 C14 C13 43.3(11) . . . . ?
N14 C13 C14 N15 -51.6(12) . . . . ?
Co3 S3 C15 C16 -48.5(7) . . . . ?
Pt2 S3 C15 C16 -166.9(5) . . . . ?
Co3 N1 C16 C17 87.6(9) . . . . ?
Co3 N1 C16 C15 -37.7(10) . . . . ?
S3 C15 C16 N1 57.3(9) . . . . ?
S3 C15 C16 C17 -67.7(9) . . . . ?
N1 C16 C17 O6 -166.5(9) . . . . ?
C15 C16 C17 O6 -43.8(13) . . . . ?
N1 C16 C17 O5 12.9(14) . . . . ?
C15 C16 C17 O5 135.6(10) . . . . ?
Co3 N2 C18 C19 -36.1(11) . . . . ?
Co3 N3 C19 C18 -38.2(11) . . . . ?
N2 C18 C19 N3 48.9(13) . . . . ?
Co3 N4 C20 C21 37.0(12) . . . . ?
Co3 N5 C21 C20 40.8(11) . . . . ?
N4 C20 C21 N5 -50.6(13) . . . . ?
Co4 S4 C22 C23 -40.1(7) . . . . ?
Pt2 S4 C22 C23 -159.3(6) . . . . ?
Co4 N16 C23 C22 -40.3(10) . . . . ?
Co4 N16 C23 C24 85.4(9) . . . . ?
S4 C22 C23 N16 52.5(10) . . . . ?
S4 C22 C23 C24 -72.0(9) . . . . ?
N16 C23 C24 O7 11.4(14) . . . . ?
C22 C23 C24 O7 134.7(10) . . . . ?
N16 C23 C24 O8 -167.9(9) . . . . ?
C22 C23 C24 O8 -44.6(12) . . . . ?
Co4 N17 C25 C26 -38.9(10) . . . . ?
Co4 N18 C26 C25 -39.3(10) . . . . ?
N17 C25 C26 N18 51.7(12) . . . . ?
Co4 N19 C27 C28 -40.6(11) . . . . ?
Co4 N20 C28 C27 -37.9(11) . . . . ?
N19 C27 C28 N20 51.7(12) . . . . ?
C4 N7 C29 C30 -57(4) . . . . ?
Co1 N7 C29 C30 39(4) . . . . ?
C5 N8 C30 C29 -57(5) . . . . ?
Co1 N8 C30 C29 39(5) . . . . ?
N7 C29 C30 N8 -54(6) . . . . ?
